data_7029850
loop_
_publ_author_name
'Sahoo, Dipankar'
'Suriyanarayanan, Ramakirushnan'
'Metre, Ramesh K'
'Chandrasekhar, Vadapalli'

_publ_section_title
;
 Molecular and polymeric zinc(ii) phosphonates: isolation of an
 octanuclear ellipsoidal ensemble.
;
_journal_issue 19
_journal_name_full 'Dalton transactions (Cambridge, England : 2003)'
_journal_page_first 7304
_journal_page_last 7313
_journal_paper_doi 10.1039/c3dt53614a
_journal_volume 43
_journal_year 2014
_chemical_formula_moiety 'C32 H50 Cl6 N12 O8 P2 Zn4, 2(Cl O4)'
_chemical_formula_sum 'C32 H50 Cl8 N12 O16 P2 Zn4'
_chemical_formula_weight 1465.86
_chemical_name_systematic
;
 ?
;
_space_group_crystal_system triclinic
_space_group_IT_number 2
_space_group_name_Hall '-P 1'
_space_group_name_H-M_alt 'P -1'
_symmetry_space_group_name_Hall '-P 1'
_symmetry_space_group_name_H-M 'P -1'
_atom_sites_solution_hydrogens mixed
_atom_sites_solution_primary direct
_audit_creation_date 2014-02-18
_audit_creation_method
;
Olex2 1.2
(compiled 2013.11.15 svn.r2834 for OlexSys, GUI svn.r4720)
;
_cell_angle_alpha 77.438(5)
_cell_angle_beta 72.645(5)
_cell_angle_gamma 77.177(5)
_cell_formula_units_Z 1
_cell_length_a 9.998(5)
_cell_length_b 11.016(5)
_cell_length_c 13.645(5)
_cell_measurement_reflns_used 1239
_cell_measurement_temperature 100(2)
_cell_measurement_theta_max 22.87
_cell_measurement_theta_min 2.28
_cell_volume 1380.0(11)
_computing_cell_refinement 'SAINT v6.45A (Bruker, 2003)'
_computing_data_reduction 'SAINT v6.45A (Bruker, 2003)'
_computing_molecular_graphics 'Olex2 (Dolomanov et al., 2009)'
_computing_publication_material 'Olex2 (Dolomanov et al., 2009)'
_computing_structure_refinement 'ShelXL (Sheldrick, 2008)'
_computing_structure_solution 'ShelXS-2013 (Sheldrick, 2008)'
_diffrn_ambient_temperature 100(2)
_diffrn_measured_fraction_theta_full 0.982
_diffrn_measured_fraction_theta_max 0.891
_diffrn_measurement_device_type 'CCD area detector'
_diffrn_measurement_method 'phi and omega scans'
_diffrn_radiation_monochromator graphite
_diffrn_radiation_type MoK\a
_diffrn_radiation_wavelength 0.71069
_diffrn_reflns_av_R_equivalents 0.0424
_diffrn_reflns_av_unetI/netI 0.0986
_diffrn_reflns_Laue_measured_fraction_full 0.982
_diffrn_reflns_Laue_measured_fraction_max 0.891
_diffrn_reflns_limit_h_max 12
_diffrn_reflns_limit_h_min -13
_diffrn_reflns_limit_k_max 14
_diffrn_reflns_limit_k_min -9
_diffrn_reflns_limit_l_max 17
_diffrn_reflns_limit_l_min -15
_diffrn_reflns_number 8806
_diffrn_reflns_point_group_measured_fraction_full 0.982
_diffrn_reflns_point_group_measured_fraction_max 0.891
_diffrn_reflns_theta_full 25.240
_diffrn_reflns_theta_max 28.313
_diffrn_reflns_theta_min 1.585
_exptl_absorpt_coefficient_mu 2.235
_exptl_absorpt_correction_T_max 1
_exptl_absorpt_correction_T_min 0.636984
_exptl_absorpt_correction_type multi-scan
_exptl_absorpt_process_details
;
SADABS v.2.10 (Bruker,2003) was used for absorption correction.
R(int) was 0.0758 before and 0.0301 after correction.
The Ratio of minimum to maximum transmission is 0.6370.
The \l/2 correction factor is 0.0015.
;
_exptl_crystal_colour colourless
_exptl_crystal_colour_primary colourless
_exptl_crystal_density_diffrn 1.764
_exptl_crystal_description block
_exptl_crystal_F_000 740
_exptl_crystal_size_max 0.04
_exptl_crystal_size_mid 0.038
_exptl_crystal_size_min 0.036
_refine_diff_density_max 1.268
_refine_diff_density_min -1.814
_refine_diff_density_rms 0.253
_refine_ls_extinction_method none
_refine_ls_goodness_of_fit_ref 1.096
_refine_ls_hydrogen_treatment mixed
_refine_ls_matrix_type full
_refine_ls_number_parameters 343
_refine_ls_number_reflns 6134
_refine_ls_number_restraints 4
_refine_ls_restrained_S_all 1.096
_refine_ls_R_factor_all 0.1260
_refine_ls_R_factor_gt 0.0693
_refine_ls_shift/su_max 0.000
_refine_ls_shift/su_mean 0.000
_refine_ls_structure_factor_coef Fsqd
_refine_ls_weighting_details 'w=1/[\s^2^(Fo^2^)+(0.0339P)^2^+19.6994P] where P=(Fo^2^+2Fc^2^)/3'
_refine_ls_weighting_scheme calc
_refine_ls_wR_factor_gt 0.1332
_refine_ls_wR_factor_ref 0.1972
_reflns_Friedel_coverage 0.000
_reflns_number_gt 3953
_reflns_number_total 6134
_reflns_threshold_expression 'I > 2\s(I)'
_cod_data_source_file c3dt53614a2.cif
_cod_data_source_block 978374
_cod_depositor_comments
;Adding full bibliography for
 ./tmp-cod-update-bibliographies-12899/cifs/7029850.cif.
;
_cod_database_code 7029850
_shelxl_version_number 2013-3
_shelx_space_group_comment
;
The symmetry employed for this shelxl refinement is uniquely defined
by the following loop, which should always be used as a source of
symmetry information in preference to the above space-group names.
They are only intended as comments.
;
_olex2_refinement_description
;
1. Fixed Uiso
 At 1.2 times of:
  All C(H) groups, H2 of N2, H4A of N4, H6 of N6
 At 1.5 times of:
  All C(H,H,H) groups, H4 of N1
2. Restrained distances
 H4-O4
 0.83 with sigma of 0.02
 H4-Zn2
 2.1 with sigma of 0.04
 H4-Zn2
 2.2 with sigma of 0.04
 Zn1-H4
 2.2 with sigma of 0.04
3.a Aromatic/amide H refined with riding coordinates:
 N2(H2), N4(H4A), N6(H6), C3(H3), C8(H8), C13(H13)
3.b Idealised Me refined as rotating group:
 C5(H5A,H5B,H5C), C6(H6A,H6B,H6C), C10(H10A,H10B,H10C), C11(H11A,H11B,H11C),
 C15(H15A,H15B,H15C), C16(H16A,H16B,H16C)
;

loop_
_space_group_symop_operation_xyz
'x, y, z'
'-x, -y, -z'

loop_
_atom_site_label
_atom_site_type_symbol
_atom_site_fract_x
_atom_site_fract_y
_atom_site_fract_z
_atom_site_U_iso_or_equiv
_atom_site_adp_type
_atom_site_occupancy
_atom_site_site_symmetry_order
_atom_site_calc_flag
_atom_site_refinement_flags_posn
Zn1 Zn 0.77869(11) 0.43627(9) 0.09587(8) 0.0201(2) Uani 1 1 d D
Zn2 Zn 1.01832(11) 0.18940(9) 0.13795(8) 0.0205(2) Uani 1 1 d D
P1 P 1.0673(2) 0.4727(2) 0.12354(16) 0.0180(4) Uani 1 1 d .
Cl1 Cl 0.9205(3) 0.4087(2) 0.34481(17) 0.0298(5) Uani 1 1 d .
Cl2 Cl 1.2259(2) 0.3949(2) 0.28689(17) 0.0272(5) Uani 1 1 d .
Cl3 Cl 1.0413(3) 0.6383(2) 0.27721(17) 0.0279(5) Uani 1 1 d .
Cl4 Cl 0.5806(2) 0.17121(19) 0.41568(16) 0.0222(4) Uani 1 1 d .
O2 O 1.1092(6) 0.3352(5) 0.1140(5) 0.0225(13) Uani 1 1 d .
O3 O 1.1761(7) 0.5522(5) 0.0549(4) 0.0227(13) Uani 1 1 d .
O4 O 0.8190(7) 0.2597(5) 0.1519(5) 0.0242(13) Uani 1 1 d D
O5 O 0.6657(7) 0.2719(6) 0.3799(5) 0.0316(15) Uani 1 1 d .
O6 O 0.4367(7) 0.2232(6) 0.4139(6) 0.0355(17) Uani 1 1 d .
O7 O 0.6394(8) 0.0825(7) 0.3447(6) 0.0436(19) Uani 1 1 d .
O8 O 0.5913(8) 0.1118(7) 0.5168(5) 0.0397(18) Uani 1 1 d .
N2 N 0.5412(8) 0.5006(7) 0.2727(6) 0.0247(16) Uani 1 1 d .
H2 H 0.5793 0.4385 0.3115 0.030 Uiso 1 1 calc R
N3 N 1.1267(8) 0.1238(6) 0.0062(6) 0.0256(17) Uani 1 1 d .
N4 N 1.1719(8) 0.2039(6) -0.0843(5) 0.0233(16) Uani 1 1 d .
H4A H 1.1514 0.2848 -0.0911 0.028 Uiso 1 1 calc R
N5 N 1.0468(8) 0.0635(6) 0.2625(6) 0.0227(16) Uani 1 1 d .
N6 N 0.9405(9) 0.0019(7) 0.3277(6) 0.0258(17) Uani 1 1 d .
H6 H 0.8544 0.0176 0.3226 0.031 Uiso 1 1 calc R
O1 O 0.9170(6) 0.5296(5) 0.1155(4) 0.0196(12) Uani 1 1 d .
C1 C 1.0672(10) 0.4794(9) 0.2579(7) 0.0253(19) Uani 1 1 d .
C2 C 0.5072(9) 0.6312(9) 0.1353(7) 0.025(2) Uani 1 1 d .
C3 C 0.4037(10) 0.6691(9) 0.2234(7) 0.026(2) Uani 1 1 d .
H3 H 0.3327 0.7399 0.2238 0.032 Uiso 1 1 calc R
C4 C 0.4258(10) 0.5835(9) 0.3087(7) 0.027(2) Uani 1 1 d .
C5 C 0.5282(12) 0.6904(10) 0.0252(8) 0.041(3) Uani 1 1 d .
H5A H 0.4629 0.6667 -0.0035 0.061 Uiso 1 1 calc GR
H5B H 0.6239 0.6626 -0.0129 0.061 Uiso 1 1 calc GR
H5C H 0.5116 0.7805 0.0203 0.061 Uiso 1 1 calc GR
C6 C 0.3520(10) 0.5719(9) 0.4211(7) 0.031(2) Uani 1 1 d .
H6A H 0.3731 0.4862 0.4541 0.047 Uiso 1 1 calc GR
H6B H 0.2513 0.5954 0.4298 0.047 Uiso 1 1 calc GR
H6C H 0.3839 0.6266 0.4523 0.047 Uiso 1 1 calc GR
C7 C 1.1829(9) 0.0063(8) -0.0170(7) 0.0229(19) Uani 1 1 d .
C8 C 1.2611(9) 0.0151(8) -0.1202(7) 0.0238(19) Uani 1 1 d .
H8 H 1.3102 -0.0518 -0.1552 0.029 Uiso 1 1 calc R
C9 C 1.2525(9) 0.1399(7) -0.1608(6) 0.0201(18) Uani 1 1 d .
C10 C 1.1564(10) -0.1067(7) 0.0656(7) 0.0238(19) Uani 1 1 d .
H10A H 1.2250 -0.1237 0.1054 0.036 Uiso 1 1 calc GR
H10B H 1.1648 -0.1785 0.0336 0.036 Uiso 1 1 calc GR
H10C H 1.0625 -0.0904 0.1107 0.036 Uiso 1 1 calc GR
C11 C 1.3149(10) 0.2079(9) -0.2684(6) 0.027(2) Uani 1 1 d .
H11A H 1.2741 0.1887 -0.3174 0.040 Uiso 1 1 calc GR
H11B H 1.4160 0.1810 -0.2878 0.040 Uiso 1 1 calc GR
H11C H 1.2943 0.2973 -0.2683 0.040 Uiso 1 1 calc GR
C12 C 1.1651(10) 0.0106(8) 0.2923(7) 0.0243(19) Uani 1 1 d .
C13 C 1.1321(10) -0.0838(7) 0.3806(7) 0.0231(19) Uani 1 1 d .
H13 H 1.1943 -0.1342 0.4177 0.028 Uiso 1 1 calc R
C14 C 0.9872(10) -0.0858(8) 0.4004(7) 0.0231(19) Uani 1 1 d .
C15 C 1.3048(10) 0.0517(8) 0.2382(8) 0.031(2) Uani 1 1 d .
H15A H 1.3651 -0.0110 0.1982 0.046 Uiso 1 1 calc GR
H15B H 1.3488 0.0622 0.2887 0.046 Uiso 1 1 calc GR
H15C H 1.2903 0.1304 0.1927 0.046 Uiso 1 1 calc GR
C16 C 0.8909(11) -0.1611(8) 0.4820(7) 0.031(2) Uani 1 1 d .
H16A H 0.7944 -0.1192 0.4883 0.047 Uiso 1 1 calc GR
H16B H 0.9136 -0.1704 0.5471 0.047 Uiso 1 1 calc GR
H16C H 0.9020 -0.2429 0.4638 0.047 Uiso 1 1 calc GR
N1 N 0.5913(8) 0.5268(7) 0.1663(5) 0.0230(16) Uani 1 1 d .
H4 H 0.799(4) 0.262(4) 0.2137(16) 0.035 Uiso 1 1 d DR

loop_
_atom_site_aniso_label
_atom_site_aniso_U_11
_atom_site_aniso_U_22
_atom_site_aniso_U_33
_atom_site_aniso_U_23
_atom_site_aniso_U_13
_atom_site_aniso_U_12
Zn1 0.0232(5) 0.0171(5) 0.0181(5) -0.0030(4) -0.0019(4) -0.0042(4)
Zn2 0.0256(6) 0.0150(5) 0.0192(5) -0.0027(4) -0.0032(4) -0.0041(4)
P1 0.0222(11) 0.0171(10) 0.0136(10) -0.0009(8) -0.0033(8) -0.0046(9)
Cl1 0.0321(13) 0.0350(13) 0.0188(10) 0.0012(9) -0.0010(9) -0.0122(10)
Cl2 0.0301(12) 0.0239(11) 0.0283(11) -0.0003(9) -0.0111(9) -0.0052(9)
Cl3 0.0354(13) 0.0238(11) 0.0267(11) -0.0133(9) -0.0077(10) -0.0010(9)
Cl4 0.0233(11) 0.0203(10) 0.0194(10) -0.0015(8) -0.0011(8) -0.0041(8)
O2 0.020(3) 0.024(3) 0.024(3) -0.008(3) -0.002(2) -0.005(3)
O3 0.034(4) 0.025(3) 0.010(3) -0.004(2) -0.001(2) -0.014(3)
O4 0.031(4) 0.018(3) 0.023(3) -0.002(2) -0.004(3) -0.007(3)
O5 0.032(4) 0.024(3) 0.036(4) 0.008(3) -0.009(3) -0.011(3)
O6 0.025(4) 0.027(4) 0.054(5) -0.007(3) -0.013(3) 0.002(3)
O7 0.035(4) 0.050(5) 0.048(5) -0.031(4) -0.005(4) 0.001(3)
O8 0.056(5) 0.049(5) 0.014(3) 0.005(3) -0.011(3) -0.015(4)
N2 0.022(4) 0.021(4) 0.024(4) -0.005(3) 0.001(3) 0.002(3)
N3 0.029(4) 0.014(3) 0.029(4) 0.000(3) -0.001(3) -0.005(3)
N4 0.040(5) 0.010(3) 0.014(3) 0.003(3) -0.001(3) -0.006(3)
N5 0.023(4) 0.016(3) 0.030(4) -0.002(3) -0.007(3) -0.005(3)
N6 0.033(5) 0.020(4) 0.024(4) 0.001(3) -0.008(3) -0.009(3)
O1 0.031(3) 0.012(3) 0.015(3) -0.001(2) -0.004(2) -0.003(2)
C1 0.027(5) 0.028(5) 0.021(4) -0.007(4) -0.002(4) -0.009(4)
C2 0.016(4) 0.032(5) 0.017(4) 0.001(4) -0.001(3) 0.006(4)
C3 0.027(5) 0.025(5) 0.029(5) -0.005(4) -0.012(4) -0.002(4)
C4 0.024(5) 0.029(5) 0.028(5) -0.009(4) -0.008(4) -0.002(4)
C5 0.036(6) 0.039(6) 0.026(5) 0.006(4) 0.007(4) 0.004(5)
C6 0.026(5) 0.033(5) 0.022(5) -0.006(4) 0.008(4) 0.001(4)
C7 0.019(4) 0.013(4) 0.029(5) -0.003(3) 0.000(4) 0.004(3)
C8 0.020(4) 0.022(4) 0.030(5) -0.014(4) -0.004(4) 0.003(4)
C9 0.030(5) 0.012(4) 0.016(4) -0.005(3) 0.000(3) -0.005(3)
C10 0.037(5) 0.014(4) 0.026(5) -0.006(3) -0.012(4) -0.006(4)
C11 0.033(5) 0.031(5) 0.014(4) -0.006(4) 0.003(4) -0.008(4)
C12 0.030(5) 0.019(4) 0.025(5) -0.011(4) -0.001(4) -0.006(4)
C13 0.034(5) 0.012(4) 0.020(4) 0.003(3) -0.011(4) 0.003(4)
C14 0.036(5) 0.013(4) 0.019(4) -0.004(3) -0.007(4) 0.000(4)
C15 0.034(5) 0.013(4) 0.041(6) 0.002(4) -0.005(4) -0.008(4)
C16 0.052(7) 0.021(5) 0.015(4) 0.003(3) -0.001(4) -0.012(4)
N1 0.018(4) 0.030(4) 0.018(4) -0.002(3) 0.003(3) -0.010(3)

loop_
_atom_type_symbol
_atom_type_description
_atom_type_scat_dispersion_real
_atom_type_scat_dispersion_imag
_atom_type_scat_source
C C 0.0033 0.0016 'International Tables Vol C Tables 4.2.6.8 and 6.1.1.4'
H H 0.0000 0.0000 'International Tables Vol C Tables 4.2.6.8 and 6.1.1.4'
N N 0.0061 0.0033 'International Tables Vol C Tables 4.2.6.8 and 6.1.1.4'
O O 0.0106 0.0060 'International Tables Vol C Tables 4.2.6.8 and 6.1.1.4'
P P 0.1023 0.0942 'International Tables Vol C Tables 4.2.6.8 and 6.1.1.4'
Zn Zn 0.2839 1.4301 'International Tables Vol C Tables 4.2.6.8 and 6.1.1.4'
Cl Cl 0.1484 0.1585 'International Tables Vol C Tables 4.2.6.8 and 6.1.1.4'

loop_
_geom_angle_atom_site_label_1
_geom_angle_atom_site_label_2
_geom_angle_atom_site_label_3
_geom_angle
_geom_angle_site_symmetry_1
_geom_angle_site_symmetry_3
O3 Zn1 O1 103.6(2) 2_765 .
O3 Zn1 N1 117.5(3) 2_765 .
O4 Zn1 O3 106.6(3) . 2_765
O4 Zn1 O1 110.3(2) . .
O4 Zn1 N1 114.9(3) . .
N1 Zn1 O1 103.2(3) . .
O2 Zn2 O4 104.3(2) . .
O2 Zn2 N3 97.7(3) . .
O2 Zn2 N5 114.1(3) . .
O4 Zn2 N3 117.0(3) . .
O4 Zn2 N5 111.5(3) . .
N5 Zn2 N3 111.4(3) . .
O2 P1 O3 113.6(3) . .
O2 P1 O1 114.2(3) . .
O2 P1 C1 105.0(4) . .
O3 P1 O1 112.7(3) . .
O3 P1 C1 104.6(4) . .
O1 P1 C1 105.5(4) . .
O6 Cl4 O5 109.2(4) . .
O6 Cl4 O7 109.9(4) . .
O7 Cl4 O5 107.0(4) . .
O8 Cl4 O5 108.9(4) . .
O8 Cl4 O6 111.9(4) . .
O8 Cl4 O7 109.8(5) . .
P1 O2 Zn2 138.5(4) . .
P1 O3 Zn1 119.2(3) . 2_765
Zn1 O4 Zn2 115.6(3) . .
Zn1 O4 H4 101(3) . .
Zn2 O4 H4 96(2) . .
C4 N2 H2 124.1 . .
C4 N2 N1 111.8(7) . .
N1 N2 H2 124.1 . .
N4 N3 Zn2 121.2(5) . .
C7 N3 Zn2 133.5(6) . .
C7 N3 N4 105.0(7) . .
N3 N4 H4A 124.3 . .
C9 N4 N3 111.3(7) . .
C9 N4 H4A 124.3 . .
N6 N5 Zn2 122.1(6) . .
C12 N5 Zn2 130.5(6) . .
C12 N5 N6 106.8(7) . .
N5 N6 H6 124.2 . .
C14 N6 N5 111.6(8) . .
C14 N6 H6 124.2 . .
P1 O1 Zn1 125.4(3) . .
Cl1 C1 P1 107.5(5) . .
Cl2 C1 P1 111.3(5) . .
Cl2 C1 Cl1 108.9(5) . .
Cl2 C1 Cl3 110.1(5) . .
Cl3 C1 P1 110.8(5) . .
Cl3 C1 Cl1 108.2(5) . .
C3 C2 C5 129.2(8) . .
N1 C2 C3 108.4(7) . .
N1 C2 C5 122.5(8) . .
C2 C3 H3 126.0 . .
C4 C3 C2 107.9(8) . .
C4 C3 H3 126.0 . .
N2 C4 C3 105.7(8) . .
N2 C4 C6 121.1(8) . .
C3 C4 C6 133.2(9) . .
C2 C5 H5A 109.5 . .
C2 C5 H5B 109.5 . .
C2 C5 H5C 109.5 . .
H5A C5 H5B 109.5 . .
H5A C5 H5C 109.5 . .
H5B C5 H5C 109.5 . .
C4 C6 H6A 109.5 . .
C4 C6 H6B 109.5 . .
C4 C6 H6C 109.5 . .
H6A C6 H6B 109.5 . .
H6A C6 H6C 109.5 . .
H6B C6 H6C 109.5 . .
N3 C7 C8 109.5(7) . .
N3 C7 C10 119.8(8) . .
C8 C7 C10 130.7(8) . .
C7 C8 H8 126.4 . .
C9 C8 C7 107.1(7) . .
C9 C8 H8 126.4 . .
N4 C9 C8 107.1(7) . .
N4 C9 C11 121.2(7) . .
C8 C9 C11 131.8(8) . .
C7 C10 H10A 109.5 . .
C7 C10 H10B 109.5 . .
C7 C10 H10C 109.5 . .
H10A C10 H10B 109.5 . .
H10A C10 H10C 109.5 . .
H10B C10 H10C 109.5 . .
C9 C11 H11A 109.5 . .
C9 C11 H11B 109.5 . .
C9 C11 H11C 109.5 . .
H11A C11 H11B 109.5 . .
H11A C11 H11C 109.5 . .
H11B C11 H11C 109.5 . .
N5 C12 C13 109.0(8) . .
N5 C12 C15 122.5(8) . .
C13 C12 C15 128.5(9) . .
C12 C13 H13 127.0 . .
C14 C13 C12 106.1(8) . .
C14 C13 H13 127.0 . .
N6 C14 C13 106.5(8) . .
N6 C14 C16 121.6(9) . .
C13 C14 C16 131.9(8) . .
C12 C15 H15A 109.5 . .
C12 C15 H15B 109.5 . .
C12 C15 H15C 109.5 . .
H15A C15 H15B 109.5 . .
H15A C15 H15C 109.5 . .
H15B C15 H15C 109.5 . .
C14 C16 H16A 109.5 . .
C14 C16 H16B 109.5 . .
C14 C16 H16C 109.5 . .
H16A C16 H16B 109.5 . .
H16A C16 H16C 109.5 . .
H16B C16 H16C 109.5 . .
N2 N1 Zn1 119.8(6) . .
C2 N1 Zn1 132.6(6) . .
C2 N1 N2 106.2(7) . .

loop_
_geom_bond_atom_site_label_1
_geom_bond_atom_site_label_2
_geom_bond_distance
_geom_bond_site_symmetry_2
Zn1 O3 1.952(5) 2_765
Zn1 O4 1.929(6) .
Zn1 O1 2.003(6) .
Zn1 N1 1.985(7) .
Zn2 O2 1.937(6) .
Zn2 O4 1.939(6) .
Zn2 N3 1.996(8) .
Zn2 N5 1.995(7) .
P1 O2 1.502(6) .
P1 O3 1.512(6) .
P1 O1 1.521(6) .
P1 C1 1.850(9) .
Cl1 C1 1.798(9) .
Cl2 C1 1.761(10) .
Cl3 C1 1.778(9) .
Cl4 O5 1.459(6) .
Cl4 O6 1.431(7) .
Cl4 O7 1.434(7) .
Cl4 O8 1.417(6) .
O3 Zn1 1.952(5) 2_765
O4 H4 0.81(2) .
N2 H2 0.8600 .
N2 C4 1.340(11) .
N2 N1 1.375(10) .
N3 N4 1.370(9) .
N3 C7 1.356(10) .
N4 H4A 0.8600 .
N4 C9 1.342(10) .
N5 N6 1.369(10) .
N5 C12 1.335(12) .
N6 H6 0.8600 .
N6 C14 1.340(11) .
C2 C3 1.406(12) .
C2 C5 1.474(12) .
C2 N1 1.335(11) .
C3 H3 0.9300 .
C3 C4 1.370(13) .
C4 C6 1.482(12) .
C5 H5A 0.9600 .
C5 H5B 0.9600 .
C5 H5C 0.9600 .
C6 H6A 0.9600 .
C6 H6B 0.9600 .
C6 H6C 0.9600 .
C7 C8 1.387(12) .
C7 C10 1.500(11) .
C8 H8 0.9300 .
C8 C9 1.360(11) .
C9 C11 1.513(11) .
C10 H10A 0.9600 .
C10 H10B 0.9600 .
C10 H10C 0.9600 .
C11 H11A 0.9600 .
C11 H11B 0.9600 .
C11 H11C 0.9600 .
C12 C13 1.418(12) .
C12 C15 1.490(12) .
C13 H13 0.9300 .
C13 C14 1.396(13) .
C14 C16 1.472(12) .
C15 H15A 0.9600 .
C15 H15B 0.9600 .
C15 H15C 0.9600 .
C16 H16A 0.9600 .
C16 H16B 0.9600 .
C16 H16C 0.9600 .

loop_
_geom_hbond_atom_site_label_D
_geom_hbond_atom_site_label_H
_geom_hbond_atom_site_label_A
_geom_hbond_distance_DH
_geom_hbond_distance_HA
_geom_hbond_distance_DA
_geom_hbond_angle_DHA
_geom_hbond_site_symmetry_A
N2 H2 O5 0.86 2.00 2.850(10) 167.6 .
N4 H4A O1 0.86 1.99 2.849(9) 172.2 2_765
N6 H6 O7 0.86 2.06 2.896(11) 163.7 .

loop_
_geom_torsion_atom_site_label_1
_geom_torsion_atom_site_label_2
_geom_torsion_atom_site_label_3
_geom_torsion_atom_site_label_4
_geom_torsion
_geom_torsion_site_symmetry_4
Zn2 N3 N4 C9 174.8(6) .
Zn2 N3 C7 C8 -173.8(7) .
Zn2 N3 C7 C10 5.5(14) .
Zn2 N5 N6 C14 174.5(6) .
Zn2 N5 C12 C13 -173.5(6) .
Zn2 N5 C12 C15 7.5(12) .
O2 P1 O3 Zn1 62.2(5) 2_765
O2 P1 O1 Zn1 0.8(5) .
O2 P1 C1 Cl1 -69.3(5) .
O2 P1 C1 Cl2 49.8(5) .
O2 P1 C1 Cl3 172.7(4) .
O3 P1 O2 Zn2 -157.0(5) .
O3 P1 O1 Zn1 132.4(4) .
O3 P1 C1 Cl1 170.8(4) .
O3 P1 C1 Cl2 -70.1(5) .
O3 P1 C1 Cl3 52.8(6) .
N3 N4 C9 C8 -0.2(10) .
N3 N4 C9 C11 179.9(8) .
N3 C7 C8 C9 0.0(11) .
N4 N3 C7 C8 -0.1(10) .
N4 N3 C7 C10 179.2(8) .
N5 N6 C14 C13 -1.4(9) .
N5 N6 C14 C16 177.6(7) .
N5 C12 C13 C14 1.1(10) .
N6 N5 C12 C13 -1.9(9) .
N6 N5 C12 C15 179.1(8) .
O1 P1 O2 Zn2 -25.9(7) .
O1 P1 O3 Zn1 -69.7(5) 2_765
O1 P1 C1 Cl1 51.7(5) .
O1 P1 C1 Cl2 170.8(4) .
O1 P1 C1 Cl3 -66.3(5) .
C1 P1 O2 Zn2 89.2(6) .
C1 P1 O3 Zn1 176.2(4) 2_765
C1 P1 O1 Zn1 -114.0(4) .
C2 C3 C4 N2 2.1(10) .
C2 C3 C4 C6 -179.3(10) .
C3 C2 N1 Zn1 -166.3(6) .
C3 C2 N1 N2 -0.4(10) .
C4 N2 N1 Zn1 169.9(6) .
C4 N2 N1 C2 1.8(10) .
C5 C2 C3 C4 179.3(10) .
C5 C2 N1 Zn1 13.4(15) .
C5 C2 N1 N2 179.3(9) .
C7 N3 N4 C9 0.2(10) .
C7 C8 C9 N4 0.1(11) .
C7 C8 C9 C11 180.0(9) .
C10 C7 C8 C9 -179.2(9) .
C12 N5 N6 C14 2.1(9) .
C12 C13 C14 N6 0.1(9) .
C12 C13 C14 C16 -178.7(9) .
C15 C12 C13 C14 -179.9(8) .
N1 N2 C4 C3 -2.4(10) .
N1 N2 C4 C6 178.8(8) .
N1 C2 C3 C4 -1.1(11) .
